data_1536576
loop_
_publ_author_name
'Khoshnavazi, R.'
'Salimi, A.'
'Moaser, A.G.'

_publ_section_title
;
 Complexes with carbonate as a tridentate ligand: synthesis and
 characterization of sandwich-type polyoxometallates [(A-alfa-As W9 O34)2
 (M O H2)3 (C O3)](11-) (M = Y(III), Yb(III) and Sm(III))
;
_journal_name_full Polyhedron
_journal_page_first 1303
_journal_page_last 1309
_journal_volume 27
_journal_year 2008
_chemical_formula_sum 'C H50 As2 K10 Na O96 Sm3 W18'
_chemical_name_systematic 'K10 Na ((As W9 O34)2 (Sm (H2 O))3 (C O3)) (H2 O)22'
_space_group_IT_number 198
_symmetry_space_group_name_Hall 'P 2ac 2ab 3'
_symmetry_space_group_name_H-M 'P 21 3'
_cell_angle_alpha 90
_cell_angle_beta 90
_cell_angle_gamma 90
_cell_formula_units_Z 4
_cell_length_a 20.8529
_cell_length_b 20.8529
_cell_length_c 20.8529
_cell_volume 9067.747
_citation_journal_id_ASTM PLYHDE
_cod_data_source_file Khoshnavazi_PLYHDE_2008_932.cif
_cod_data_source_block C1H50As2K10Na1O96Sm3W18
_cod_original_cell_volume 9067.746
_cod_original_formula_sum 'C1 H50 As2 K10 Na1 O96 Sm3 W18'
_cod_database_code 1536576

loop_
_symmetry_equiv_pos_as_xyz
x,y,z
-x+1/2,-y,z+1/2
x+1/2,-y+1/2,-z
-x,y+1/2,-z+1/2
z,x,y
-z+1/2,-x,y+1/2
z+1/2,-x+1/2,-y
-z,x+1/2,-y+1/2
y,z,x
y+1/2,-z+1/2,-x
-y,z+1/2,-x+1/2
-y+1/2,-z,x+1/2

loop_
_atom_site_label
_atom_site_type_symbol
_atom_site_fract_x
_atom_site_fract_y
_atom_site_fract_z
_atom_site_occupancy
_atom_site_U_iso_or_equiv
W5 W+6 0.29085 0.38779 0.53192 1 0.0
O10 O-2 0.658 0.6322 0.8304 1 0.0
Na1 Na+1 0.0973 0.4027 0.5973 1 0.0
O9 O-2 0.4261 0.5166 0.6757 1 0.0
O7 O-2 0.4583 0.6389 0.6633 1 0.0
K4 K+1 0.2576 0.4387 0.7006 0.67 0.0
O3 O-2 0.6477 0.5388 0.7346 1 0.0
C1 C+4 0.497 0.497 0.497 1 0.0
O22 O-2 0.2324 0.2138 0.4113 1 0.0
O4 O-2 0.5467 0.4087 0.6605 1 0.0
W6 W+6 0.28478 0.27458 0.39498 1 0.0
O27 O-2 0.3659 0.5959 0.904 1 0.0
O16 O-2 0.4565 0.3231 0.5781 1 0.0
O13 O-2 0.4155 0.2021 0.5541 1 0.0
O6 O-2 0.4332 0.5841 0.7877 1 0.0
O31 O-2 0.4721 0.1005 0.6113 1 0.0
O5 O-2 0.5491 0.5372 0.6373 1 0.0
K1 K+1 0.70126 0.29874 0.79874 1 0.0
W1 W+6 0.60015 0.46076 0.70408 1 0.0
O34 O-2 0.4683 0.4574 0.8659 0.33 0.0
K6 K+1 0.5134 0.3352 0.7806 0.44 0.0
O1 O-2 0.6291 0.4095 0.7601 1 0.0
K2 K+1 0.10685 0.17517 0.42305 1 0.0
O21 O-2 0.3385 0.4309 0.5892 1 0.0
O17 O-2 0.3915 0.3812 0.479 1 0.0
As2 As+5 0.4022 0.4022 0.4022 1 0.0
O8 O-2 0.5541 0.6227 0.7464 1 0.0
W2 W+6 0.47796 0.56925 0.71936 1 0.0
O25 O-2 0.413 0.3824 0.7061 1 0.0
O11 O-2 0.7308 0.635 0.7182 1 0.0
O30 O-2 0.5044 0.7302 0.816 1 0.0
O12 O-2 0.6368 0.6368 0.6368 1 0.0
O18 O-2 0.2206 0.3815 0.5731 1 0.0
O32 O-2 0.205 0.5258 0.6046 1 0.0
O19 O-2 0.2765 0.46 0.4812 1 0.0
K5 K+1 0.353 0.4651 0.7921 0.67 0.0
W4 W+6 0.41118 0.27778 0.521 1 0.0
O23 O-2 0.2382 0.3229 0.3321 1 0.0
O26 O-2 0.5259 0.4465 0.5172 1 0.0
O15 O-2 0.3569 0.253 0.4451 1 0.0
As1 As+5 0.58969 0.58969 0.58969 1 0.0
O20 O-2 0.2631 0.3371 0.4552 1 0.0
O28 O-2 0.1277 0.247 0.3013 1 0.0
O14 O-2 0.33 0.3066 0.5551 1 0.0
O24 O-2 0.3553 0.3553 0.3553 1 0.0
O2 O-2 0.5286 0.4995 0.7512 1 0.0
W3 W+6 0.64352 0.62707 0.75064 1 0.0
Sm1 Sm+3 0.45046 0.43126 0.6074 1 0.0
O33 O-2 0.5112 0.1206 0.4809 1 0.0
K3 K+1 0.1812 0.3188 0.6812 0.67 0.0
O29 O-2 0.3146 0.3021 0.6852 1 0.0
